data_7209551
loop_
_publ_author_name
'Aaker\"oy, Christer B.'
'Panikkattu, Sheelu'
'Chopade, Prashant D.'
'Desper, John'

_publ_section_title
;
 Competing hydrogen-bond and halogen-bond donors in crystal engineering
;
_journal_issue 16
_journal_name_full CrystEngComm
_journal_page_first 3125
_journal_paper_doi 10.1039/c2ce26747k
_journal_volume 15
_journal_year 2013
_chemical_formula_moiety
;
(C10 H8 N4) (C7 H2 Br F4 N O)2
;
_chemical_formula_sum 'C24 H12 Br2 F8 N6 O2'
_chemical_formula_weight 728.22
_chemical_name_common
;4,4'AzoPy 5-HBXB (4-pyridyl)-N=N-(4-pyridyl), (4-Br-F4-PhCHO
oxime)2
;
_chemical_name_systematic
;
4,4'AzoPy 5-HBXB (4-pyridyl)-N=N-(4-pyridyl), (4-Br-F4-PhCHO oxime)2
;
_space_group_IT_number 14
_symmetry_cell_setting monoclinic
_symmetry_space_group_name_Hall '-P 2yn'
_symmetry_space_group_name_H-M 'P 1 21/n 1'
_atom_sites_solution_hydrogens geom
_atom_sites_solution_primary direct
_atom_sites_solution_secondary difmap
_audit_creation_method SHELXL-97
_cell_angle_alpha 90.00
_cell_angle_beta 98.246(6)
_cell_angle_gamma 90.00
_cell_formula_units_Z 2
_cell_length_a 10.2846(10)
_cell_length_b 4.6215(5)
_cell_length_c 27.841(2)
_cell_measurement_reflns_used 2128
_cell_measurement_temperature 120(2)
_cell_measurement_theta_max 68.33
_cell_measurement_theta_min 3.21
_cell_volume 1309.6(2)
_computing_cell_refinement 'Bruker SAINT'
_computing_data_collection 'Bruker APEX2'
_computing_data_reduction 'Bruker SAINT'
_computing_molecular_graphics 'Bruker SHELXTL'
_computing_publication_material 'Bruker SHELXTL'
_computing_structure_refinement 'SHELXL-97 (Sheldrick, 2008)'
_computing_structure_solution 'SHELXS-97 (Sheldrick, 2008)'
_diffrn_ambient_temperature 120(2)
_diffrn_measured_fraction_theta_full 0.952
_diffrn_measured_fraction_theta_max 0.927
_diffrn_measurement_device_type 'Bruker APEX-II CCD'
_diffrn_measurement_method '\f and \w scans'
_diffrn_radiation_monochromator graphite
_diffrn_radiation_source 'fine-focus sealed tube'
_diffrn_radiation_type CuK\a
_diffrn_radiation_wavelength 1.54178
_diffrn_reflns_av_R_equivalents 0.0576
_diffrn_reflns_av_sigmaI/netI 0.0531
_diffrn_reflns_limit_h_max 12
_diffrn_reflns_limit_h_min -12
_diffrn_reflns_limit_k_max 5
_diffrn_reflns_limit_k_min -5
_diffrn_reflns_limit_l_max 33
_diffrn_reflns_limit_l_min -30
_diffrn_reflns_number 7830
_diffrn_reflns_theta_full 66.00
_diffrn_reflns_theta_max 68.72
_diffrn_reflns_theta_min 3.21
_exptl_absorpt_coefficient_mu 4.795
_exptl_absorpt_correction_T_max 0.7531
_exptl_absorpt_correction_T_min 0.5662
_exptl_absorpt_correction_type multi-scan
_exptl_absorpt_process_details SADABS
_exptl_crystal_colour orange
_exptl_crystal_density_diffrn 1.847
_exptl_crystal_density_method 'not measured'
_exptl_crystal_description needle
_exptl_crystal_F_000 712
_exptl_crystal_size_max 0.22
_exptl_crystal_size_mid 0.06
_exptl_crystal_size_min 0.04
_refine_diff_density_max 1.198
_refine_diff_density_min -0.739
_refine_diff_density_rms 0.153
_refine_ls_extinction_method none
_refine_ls_goodness_of_fit_ref 1.099
_refine_ls_hydrogen_treatment mixed
_refine_ls_matrix_type full
_refine_ls_number_parameters 193
_refine_ls_number_reflns 2257
_refine_ls_number_restraints 0
_refine_ls_restrained_S_all 1.099
_refine_ls_R_factor_all 0.0763
_refine_ls_R_factor_gt 0.0595
_refine_ls_shift/su_max 0.000
_refine_ls_shift/su_mean 0.000
_refine_ls_structure_factor_coef Fsqd
_refine_ls_weighting_details 'calc w=1/[\s^2^(Fo^2^)+(0.1000P)^2^+0.0000P] where P=(Fo^2^+2Fc^2^)/3'
_refine_ls_weighting_scheme calc
_refine_ls_wR_factor_gt 0.1457
_refine_ls_wR_factor_ref 0.1586
_reflns_number_gt 1721
_reflns_number_total 2257
_reflns_threshold_expression >2sigma(I)
_cod_data_source_file c2ce26747k.txt
_cod_data_source_block 4,4'-azpy:Ox-Br
_cod_depositor_comments
;
The following automatic conversions were performed:

'_symmetry_cell_setting' value 'Monoclinic' changed to 'monoclinic'
according to /home/saulius/struct/CIF-dictionaries/cif_core.dic
dictionary named 'cif_core.dic' version 2.4.2 from 2011-04-26.

Automatic conversion script
Id: cif_fix_values 1891 2012-01-12 08:04:46Z andrius 
;
_cod_original_sg_symbol_H-M P2(1)/n
_cod_database_code 7209551

loop_
_symmetry_equiv_pos_as_xyz
'x, y, z'
'-x+1/2, y+1/2, -z+1/2'
'-x, -y, -z'
'x-1/2, -y-1/2, z-1/2'

loop_
_atom_site_label
_atom_site_type_symbol
_atom_site_fract_x
_atom_site_fract_y
_atom_site_fract_z
_atom_site_U_iso_or_equiv
_atom_site_adp_type
_atom_site_occupancy
_atom_site_symmetry_multiplicity
_atom_site_calc_flag
_atom_site_refinement_flags
Br1 Br 0.50494(5) 0.13770(13) 0.137433(17) 0.0524(3) Uani 1 1 d .
N11 N 0.6641(4) 0.8666(9) 0.46679(14) 0.0442(10) Uani 1 1 d .
C12 C 0.7509(5) 0.9426(12) 0.43720(17) 0.0451(12) Uani 1 1 d .
H12 H 0.7418 0.8592 0.4057 0.054 Uiso 1 1 calc R
C13 C 0.8514(5) 1.1328(11) 0.44993(17) 0.0438(12) Uani 1 1 d .
H13 H 0.9113 1.1779 0.4280 0.053 Uiso 1 1 calc R
C14 C 0.8643(5) 1.2598(12) 0.49595(17) 0.0420(11) Uani 1 1 d .
N14 N 0.9650(4) 1.4566(10) 0.51527(14) 0.0442(10) Uani 1 1 d .
C15 C 0.7743(5) 1.1851(12) 0.52637(18) 0.0475(13) Uani 1 1 d .
H15 H 0.7796 1.2682 0.5578 0.057 Uiso 1 1 calc R
C16 C 0.6766(5) 0.9880(13) 0.51032(18) 0.0499(13) Uani 1 1 d .
H16 H 0.6156 0.9372 0.5315 0.060 Uiso 1 1 calc R
C21 C 0.4924(5) 0.2229(11) 0.30502(17) 0.0404(11) Uani 1 1 d .
C22 C 0.5766(5) 0.3904(11) 0.28136(19) 0.0440(12) Uani 1 1 d .
F22 F 0.6571(3) 0.5866(7) 0.30617(10) 0.0488(7) Uani 1 1 d .
C23 C 0.5818(5) 0.3655(11) 0.23243(18) 0.0431(12) Uani 1 1 d .
F23 F 0.6626(3) 0.5397(7) 0.21208(10) 0.0497(7) Uani 1 1 d .
C24 C 0.5030(5) 0.1690(11) 0.20440(17) 0.0411(12) Uani 1 1 d .
C25 C 0.4207(5) -0.0029(12) 0.22705(18) 0.0431(11) Uani 1 1 d .
F25 F 0.3418(3) -0.1988(7) 0.20115(10) 0.0506(8) Uani 1 1 d .
C26 C 0.4158(5) 0.0243(11) 0.27594(18) 0.0403(11) Uani 1 1 d .
F26 F 0.3347(3) -0.1523(6) 0.29619(11) 0.0472(7) Uani 1 1 d .
C27 C 0.4755(5) 0.2515(14) 0.35599(17) 0.0457(12) Uani 1 1 d .
H27A H 0.4238 0.1135 0.3700 0.055 Uiso 1 1 calc R
N27 N 0.5288(4) 0.4578(10) 0.38200(14) 0.0440(10) Uani 1 1 d .
O27 O 0.4957(4) 0.4495(9) 0.42878(12) 0.0537(10) Uani 1 1 d .
H27 H 0.538(6) 0.615(13) 0.443(2) 0.064 Uiso 1 1 d .

loop_
_atom_site_aniso_label
_atom_site_aniso_U_11
_atom_site_aniso_U_22
_atom_site_aniso_U_33
_atom_site_aniso_U_23
_atom_site_aniso_U_13
_atom_site_aniso_U_12
Br1 0.0652(4) 0.0672(5) 0.0241(3) -0.0016(2) 0.0048(2) 0.0030(3)
N11 0.050(2) 0.058(3) 0.024(2) 0.0011(17) 0.0018(16) -0.002(2)
C12 0.054(3) 0.054(3) 0.028(2) 0.002(2) 0.007(2) -0.004(2)
C13 0.051(3) 0.058(3) 0.023(2) 0.005(2) 0.007(2) 0.002(2)
C14 0.052(3) 0.044(3) 0.030(2) 0.002(2) 0.004(2) 0.001(2)
N14 0.052(2) 0.054(3) 0.027(2) 0.0004(18) 0.0063(16) -0.003(2)
C15 0.055(3) 0.061(4) 0.027(3) -0.003(2) 0.007(2) -0.006(3)
C16 0.054(3) 0.070(4) 0.026(2) -0.002(2) 0.007(2) -0.008(3)
C21 0.049(3) 0.045(3) 0.027(2) 0.000(2) 0.002(2) 0.001(2)
C22 0.046(3) 0.047(3) 0.038(3) -0.003(2) 0.001(2) 0.000(2)
F22 0.0569(17) 0.0566(19) 0.0326(15) -0.0057(13) 0.0057(12) -0.0115(14)
C23 0.044(3) 0.048(3) 0.037(3) 0.003(2) 0.005(2) 0.004(2)
F23 0.0543(17) 0.0587(19) 0.0373(16) 0.0010(13) 0.0105(13) -0.0043(14)
C24 0.050(3) 0.053(3) 0.021(2) 0.000(2) 0.0048(19) 0.007(2)
C25 0.047(3) 0.045(3) 0.034(3) -0.005(2) -0.004(2) 0.000(2)
F25 0.0587(17) 0.0568(19) 0.0340(16) -0.0089(13) -0.0010(13) -0.0042(14)
C26 0.044(3) 0.040(3) 0.036(3) 0.003(2) 0.005(2) -0.001(2)
F26 0.0557(17) 0.0492(18) 0.0366(15) -0.0018(12) 0.0062(12) -0.0057(13)
C27 0.053(3) 0.051(3) 0.034(3) 0.001(2) 0.007(2) -0.008(3)
N27 0.055(2) 0.050(3) 0.027(2) -0.0025(19) 0.0067(17) -0.003(2)
O27 0.070(2) 0.064(3) 0.0281(18) -0.0052(17) 0.0127(16) -0.016(2)

loop_
_atom_type_symbol
_atom_type_description
_atom_type_scat_dispersion_real
_atom_type_scat_dispersion_imag
_atom_type_scat_source
C C 0.0181 0.0091 'International Tables Vol C Tables 4.2.6.8 and 6.1.1.4'
H H 0.0000 0.0000 'International Tables Vol C Tables 4.2.6.8 and 6.1.1.4'
N N 0.0311 0.0180 'International Tables Vol C Tables 4.2.6.8 and 6.1.1.4'
O O 0.0492 0.0322 'International Tables Vol C Tables 4.2.6.8 and 6.1.1.4'
F F 0.0727 0.0534 'International Tables Vol C Tables 4.2.6.8 and 6.1.1.4'
Br Br -0.6763 1.2805 'International Tables Vol C Tables 4.2.6.8 and 6.1.1.4'

loop_
_geom_angle_atom_site_label_1
_geom_angle_atom_site_label_2
_geom_angle_atom_site_label_3
_geom_angle
_geom_angle_site_symmetry_1
_geom_angle_site_symmetry_3
C24 Br1 N14 171.94(17) . 4_575
C16 N11 C12 117.6(5) . .
N11 C12 C13 123.6(5) . .
N11 C12 H12 118.2 . .
C13 C12 H12 118.2 . .
C12 C13 C14 118.5(4) . .
C12 C13 H13 120.7 . .
C14 C13 H13 120.7 . .
C15 C14 C13 118.2(5) . .
C15 C14 N14 116.2(4) . .
C13 C14 N14 125.6(4) . .
N14 N14 C14 113.9(5) 3_786 .
C16 C15 C14 119.0(5) . .
C16 C15 H15 120.5 . .
C14 C15 H15 120.5 . .
N11 C16 C15 123.1(5) . .
N11 C16 H16 118.5 . .
C15 C16 H16 118.5 . .
C26 C21 C22 115.4(4) . .
C26 C21 C27 119.2(4) . .
C22 C21 C27 125.2(5) . .
F22 C22 C23 117.1(4) . .
F22 C22 C21 120.5(4) . .
C23 C22 C21 122.4(5) . .
F23 C23 C22 118.9(4) . .
F23 C23 C24 120.3(4) . .
C22 C23 C24 120.7(5) . .
C25 C24 C23 118.0(4) . .
C25 C24 Br1 120.4(4) . .
C23 C24 Br1 121.6(4) . .
F25 C25 C26 119.0(4) . .
F25 C25 C24 120.2(4) . .
C26 C25 C24 120.8(5) . .
F26 C26 C25 118.1(4) . .
F26 C26 C21 119.3(4) . .
C25 C26 C21 122.6(4) . .
N27 C27 C21 121.3(5) . .
N27 C27 H27A 119.4 . .
C21 C27 H27A 119.4 . .
C27 N27 O27 111.6(4) . .
N27 O27 H27 103(4) . .

loop_
_geom_bond_atom_site_label_1
_geom_bond_atom_site_label_2
_geom_bond_distance
_geom_bond_site_symmetry_2
Br1 C24 1.873(5) .
Br1 N14 3.395(4) 4_575
N11 C16 1.325(7) .
N11 C12 1.345(6) .
C12 C13 1.364(7) .
C12 H12 0.9500 .
C13 C14 1.398(7) .
C13 H13 0.9500 .
C14 C15 1.385(7) .
C14 N14 1.425(7) .
N14 N14 1.256(8) 3_786
C15 C16 1.382(8) .
C15 H15 0.9500 .
C16 H16 0.9500 .
C21 C26 1.392(7) .
C21 C22 1.395(7) .
C21 C27 1.460(6) .
C22 F22 1.349(6) .
C22 C23 1.376(7) .
C23 F23 1.339(6) .
C23 C24 1.382(7) .
C24 C25 1.378(7) .
C25 F25 1.352(6) .
C25 C26 1.375(7) .
C26 F26 1.347(6) .
C27 N27 1.273(8) .
C27 H27A 0.9500 .
N27 O27 1.393(5) .
O27 H27 0.94(6) .

loop_
_geom_hbond_atom_site_label_D
_geom_hbond_atom_site_label_H
_geom_hbond_atom_site_label_A
_geom_hbond_distance_DH
_geom_hbond_distance_HA
_geom_hbond_distance_DA
_geom_hbond_angle_DHA
O27 H27 N11 0.94(6) 1.79(6) 2.704(6) 162(6)

loop_
_geom_torsion_atom_site_label_1
_geom_torsion_atom_site_label_2
_geom_torsion_atom_site_label_3
_geom_torsion_atom_site_label_4
_geom_torsion
_geom_torsion_site_symmetry_1
_geom_torsion_site_symmetry_4
C16 N11 C12 C13 1.1(8) . .
N11 C12 C13 C14 -1.0(8) . .
C12 C13 C14 C15 0.2(8) . .
C12 C13 C14 N14 178.4(5) . .
C15 C14 N14 N14 -172.3(5) . 3_786
C13 C14 N14 N14 9.4(9) . 3_786
C13 C14 C15 C16 0.5(8) . .
N14 C14 C15 C16 -178.0(5) . .
C12 N11 C16 C15 -0.4(8) . .
C14 C15 C16 N11 -0.4(9) . .
C26 C21 C22 F22 -178.9(4) . .
C27 C21 C22 F22 4.2(8) . .
C26 C21 C22 C23 1.3(8) . .
C27 C21 C22 C23 -175.7(5) . .
F22 C22 C23 F23 -1.7(7) . .
C21 C22 C23 F23 178.1(4) . .
F22 C22 C23 C24 179.8(4) . .
C21 C22 C23 C24 -0.4(8) . .
F23 C23 C24 C25 -179.3(4) . .
C22 C23 C24 C25 -0.8(7) . .
F23 C23 C24 Br1 -0.1(7) . .
C22 C23 C24 Br1 178.4(4) . .
N14 Br1 C24 C25 24.0(15) 4_575 .
N14 Br1 C24 C23 -155.2(10) 4_575 .
C23 C24 C25 F25 -179.9(4) . .
Br1 C24 C25 F25 0.9(7) . .
C23 C24 C25 C26 1.1(8) . .
Br1 C24 C25 C26 -178.1(4) . .
F25 C25 C26 F26 1.8(7) . .
C24 C25 C26 F26 -179.2(4) . .
F25 C25 C26 C21 -179.2(4) . .
C24 C25 C26 C21 -0.1(8) . .
C22 C21 C26 F26 178.0(4) . .
C27 C21 C26 F26 -4.9(7) . .
C22 C21 C26 C25 -1.0(7) . .
C27 C21 C26 C25 176.1(5) . .
C26 C21 C27 N27 -169.5(5) . .
C22 C21 C27 N27 7.3(8) . .
C21 C27 N27 O27 177.7(4) . .
